data_7224932
loop_
_publ_author_name
'Slabbert, C.'
'Rademeyer, M.'

_publ_section_title
;
 Structures and trends of neutral MXxsolvent4&#x2212;xtetrahedra and
 anionic [MX4]2&#x2212;tetrahalometallates of zinc(ii), cadmium(ii) and
 mercury(ii) with benzopyridine- and benzopyrazine-type N-donor ligands or
 cations
;
_journal_issue 24
_journal_name_full CrystEngComm
_journal_page_first 4555
_journal_paper_doi 10.1039/C6CE00568C
_journal_volume 18
_journal_year 2016
_chemical_formula_moiety '2(C13 H10 N), Br4 Cd'
_chemical_formula_sum 'C26 H20 Br4 Cd N2'
_chemical_formula_weight 792.48
_chemical_name_common
;
bis(acridinium) tetrabromocadmate(II)
;
_chemical_name_systematic
;
bis(acridinium) tetrabromocadmate(II) 
;
_space_group_crystal_system triclinic
_space_group_IT_number 2
_space_group_name_Hall '-P 1'
_space_group_name_H-M_alt 'P -1'
_symmetry_space_group_name_Hall '-P 1'
_symmetry_space_group_name_H-M 'P -1'
_atom_sites_solution_hydrogens mixed
_atom_sites_solution_primary 'intrinsic phasing'
_atom_sites_solution_secondary difmap
_audit_creation_method SHELXL-2014
_audit_update_record
;
2016-03-09 deposited with the CCDC.
2016-04-14 downloaded from the CCDC.
;
_cell_angle_alpha 97.3750(10)
_cell_angle_beta 93.4720(10)
_cell_angle_gamma 113.2140(10)
_cell_formula_units_Z 2
_cell_length_a 9.6262(4)
_cell_length_b 10.2001(5)
_cell_length_c 14.7243(7)
_cell_measurement_temperature 293(2)
_cell_volume 1307.87(11)
_computing_cell_refinement 'SAINT (Bruker, 2014)'
_computing_data_collection 'APEX2 (Bruker, 2014)'
_computing_data_reduction 'SAINT (Bruker, 2014)'
_computing_molecular_graphics
;
 ORTEP-3 for Windows (Farrugia, 1997),
 Mercury (Macrae <i>et al</i>., 2008)
;
_computing_publication_material 'SHELXL-2014, PLATON (Spek, 2009)'
_computing_structure_refinement 'SHELXTL, SHELXL-2014/7 (Sheldrick, 2015)'
_computing_structure_solution 'SHELXTS (Sheldrick, 2015)'
_diffrn_ambient_temperature 293(2)
_diffrn_detector_area_resol_mean 10.24
_diffrn_measured_fraction_theta_full 1.000
_diffrn_measured_fraction_theta_max 1.000
_diffrn_measurement_device_type 'Bruker kappa, Photon 100 CMOS'
_diffrn_measurement_method '\f and \w scans'
_diffrn_radiation_type MoK\a
_diffrn_radiation_wavelength 0.71073
_diffrn_reflns_av_R_equivalents 0.0358
_diffrn_reflns_av_unetI/netI 0.0212
_diffrn_reflns_Laue_measured_fraction_full 1.000
_diffrn_reflns_Laue_measured_fraction_max 1.000
_diffrn_reflns_limit_h_max 12
_diffrn_reflns_limit_h_min -12
_diffrn_reflns_limit_k_max 12
_diffrn_reflns_limit_k_min -12
_diffrn_reflns_limit_l_max 18
_diffrn_reflns_limit_l_min -18
_diffrn_reflns_number 44865
_diffrn_reflns_point_group_measured_fraction_full 1.000
_diffrn_reflns_point_group_measured_fraction_max 1.000
_diffrn_reflns_theta_full 25.242
_diffrn_reflns_theta_max 26.372
_diffrn_reflns_theta_min 2.203
_exptl_absorpt_coefficient_mu 6.963
_exptl_absorpt_correction_T_max 0.7463
_exptl_absorpt_correction_T_min 0.6066
_exptl_absorpt_correction_type multi-scan
_exptl_absorpt_process_details 'SADABS (Bruker, 2014)'
_exptl_crystal_colour yellow
_exptl_crystal_density_diffrn 2.012
_exptl_crystal_density_method 'not measured'
_exptl_crystal_description block
_exptl_crystal_F_000 756
_exptl_crystal_size_max 0.160
_exptl_crystal_size_mid 0.160
_exptl_crystal_size_min 0.100
_refine_diff_density_max 1.212
_refine_diff_density_min -0.772
_refine_diff_density_rms 0.080
_refine_ls_extinction_method none
_refine_ls_goodness_of_fit_ref 1.031
_refine_ls_hydrogen_treatment mixed
_refine_ls_matrix_type full
_refine_ls_number_parameters 306
_refine_ls_number_reflns 5346
_refine_ls_number_restraints 2
_refine_ls_restrained_S_all 1.032
_refine_ls_R_factor_all 0.0435
_refine_ls_R_factor_gt 0.0293
_refine_ls_shift/su_max 0.000
_refine_ls_shift/su_mean 0.000
_refine_ls_structure_factor_coef Fsqd
_refine_ls_weighting_details 'w=1/[\s^2^(Fo^2^)+(0.0278P)^2^+1.3096P] where P=(Fo^2^+2Fc^2^)/3'
_refine_ls_weighting_scheme calc
_refine_ls_wR_factor_gt 0.0617
_refine_ls_wR_factor_ref 0.0667
_reflns_Friedel_coverage 0.000
_reflns_number_gt 4295
_reflns_number_total 5346
_reflns_threshold_expression 'I > 2\s(I)'
_cod_data_source_file c6ce00568c2.cif
_cod_data_source_block shelx
_cod_depositor_comments 'Adding full bibliography for 7224924--7224939.cif.'
_cod_original_cell_volume 1307.87(10)
_cod_database_code 7224932
_shelx_space_group_comment
;
The symmetry employed for this shelxl refinement is uniquely defined
by the following loop, which should always be used as a source of
symmetry information in preference to the above space-group names.
They are only intended as comments.
;
_shelx_estimated_absorpt_t_min 0.402
_shelx_estimated_absorpt_t_max 0.543
_shelxl_version_number 2014-3

loop_
_space_group_symop_operation_xyz
'x, y, z'
'-x, -y, -z'

loop_
_atom_site_label
_atom_site_type_symbol
_atom_site_fract_x
_atom_site_fract_y
_atom_site_fract_z
_atom_site_U_iso_or_equiv
_atom_site_adp_type
_atom_site_occupancy
_atom_site_site_symmetry_order
_atom_site_calc_flag
_atom_site_refinement_flags_posn
_atom_site_refinement_flags_adp
C1 C 0.6594(4) -0.0250(4) 0.0737(2) 0.0429(8) Uani 1 1 d . .
C2 C 0.6847(5) -0.1455(4) 0.0337(3) 0.0591(10) Uani 1 1 d . .
H2 H 0.7649 -0.1337 -0.0011 0.071 Uiso 1 1 calc R U
C3 C 0.5907(6) -0.2777(5) 0.0470(3) 0.0688(12) Uani 1 1 d . .
H3 H 0.6070 -0.3575 0.0206 0.083 Uiso 1 1 calc R U
C4 C 0.4705(6) -0.2992(5) 0.0985(3) 0.0726(13) Uani 1 1 d . .
H4 H 0.4082 -0.3926 0.1061 0.087 Uiso 1 1 calc R U
C5 C 0.4420(5) -0.1863(5) 0.1380(3) 0.0637(11) Uani 1 1 d . .
H5 H 0.3605 -0.2025 0.1723 0.076 Uiso 1 1 calc R U
C6 C 0.5380(4) -0.0417(4) 0.1269(2) 0.0453(8) Uani 1 1 d . .
C7 C 0.5178(4) 0.0802(4) 0.1642(2) 0.0496(9) Uani 1 1 d . .
H7 H 0.4389 0.0699 0.2000 0.059 Uiso 1 1 calc R U
C8 C 0.6110(4) 0.2160(4) 0.1499(2) 0.0482(8) Uani 1 1 d . .
C9 C 0.5912(5) 0.3426(5) 0.1853(3) 0.0675(12) Uani 1 1 d . .
H9 H 0.5140 0.3363 0.2219 0.081 Uiso 1 1 calc R U
C10 C 0.6841(6) 0.4724(5) 0.1662(3) 0.0747(13) Uani 1 1 d . .
H10 H 0.6700 0.5549 0.1894 0.090 Uiso 1 1 calc R U
C11 C 0.8013(5) 0.4838(5) 0.1117(3) 0.0733(13) Uani 1 1 d . .
H11 H 0.8637 0.5741 0.0991 0.088 Uiso 1 1 calc R U
C12 C 0.8259(5) 0.3668(4) 0.0770(3) 0.0635(11) Uani 1 1 d . .
H12 H 0.9046 0.3763 0.0411 0.076 Uiso 1 1 calc R U
C13 C 0.7310(4) 0.2305(4) 0.0959(2) 0.0458(8) Uani 1 1 d . .
C14 C 0.3025(4) 0.6852(4) 0.4911(2) 0.0447(8) Uani 1 1 d . .
C15 C 0.3652(4) 0.8164(4) 0.4575(3) 0.0574(10) Uani 1 1 d . .
H15 H 0.3413 0.8935 0.4799 0.069 Uiso 1 1 calc R U
C16 C 0.4601(5) 0.8295(5) 0.3929(3) 0.0687(12) Uani 1 1 d . .
H16 H 0.5023 0.9168 0.3710 0.082 Uiso 1 1 calc R U
C17 C 0.4968(5) 0.7148(5) 0.3576(3) 0.0700(12) Uani 1 1 d . .
H17 H 0.5651 0.7278 0.3140 0.084 Uiso 1 1 calc R U
C18 C 0.4344(5) 0.5850(5) 0.3859(3) 0.0637(11) Uani 1 1 d . .
H18 H 0.4570 0.5085 0.3606 0.076 Uiso 1 1 calc R U
C19 C 0.3348(4) 0.5667(4) 0.4542(2) 0.0482(9) Uani 1 1 d . .
C20 C 0.2668(4) 0.4384(4) 0.4851(2) 0.0443(8) Uani 1 1 d . .
H20 H 0.2872 0.3603 0.4600 0.053 Uiso 1 1 calc R U
C21 C 0.1703(4) 0.4196(4) 0.5510(3) 0.0505(9) Uani 1 1 d . .
C22 C 0.0982(5) 0.2867(5) 0.5821(3) 0.0699(12) Uani 1 1 d . .
H22 H 0.1165 0.2069 0.5581 0.084 Uiso 1 1 calc R U
C23 C 0.0018(5) 0.2754(5) 0.6475(3) 0.0758(13) Uani 1 1 d . .
H23 H -0.0463 0.1871 0.6672 0.091 Uiso 1 1 calc R U
C24 C -0.0261(5) 0.3940(5) 0.6853(3) 0.0692(12) Uani 1 1 d . .
H24 H -0.0922 0.3834 0.7300 0.083 Uiso 1 1 calc R U
C25 C 0.0410(4) 0.5233(5) 0.6582(3) 0.0578(10) Uani 1 1 d . .
H25 H 0.0221 0.6018 0.6843 0.069 Uiso 1 1 calc R U
C26 C 0.1394(4) 0.5385(4) 0.5902(2) 0.0457(8) Uani 1 1 d . .
N1 N 0.7499(3) 0.1097(3) 0.0613(2) 0.0478(7) Uani 1 1 d D .
N2 N 0.2066(4) 0.6667(3) 0.5586(2) 0.0544(8) Uani 1 1 d D .
Br1 Br 0.17196(5) 0.33099(4) 0.16444(3) 0.06249(12) Uani 1 1 d . .
Br2 Br -0.14584(5) 0.04838(5) 0.32025(3) 0.06715(13) Uani 1 1 d . .
Br3 Br 0.32118(5) 0.14190(5) 0.36671(3) 0.06122(12) Uani 1 1 d . .
Br4 Br 0.06689(5) -0.11942(4) 0.12590(3) 0.06200(12) Uani 1 1 d . .
Cd1 Cd 0.09963(3) 0.10698(3) 0.24259(2) 0.04379(8) Uani 1 1 d . .
H1N2 H 0.179(4) 0.738(3) 0.580(3) 0.068(13) Uiso 1 1 d D .
H1N1 H 0.827(3) 0.120(4) 0.031(2) 0.050(11) Uiso 1 1 d D .

loop_
_atom_site_aniso_label
_atom_site_aniso_U_11
_atom_site_aniso_U_22
_atom_site_aniso_U_33
_atom_site_aniso_U_23
_atom_site_aniso_U_13
_atom_site_aniso_U_12
C1 0.0474(19) 0.046(2) 0.0368(18) 0.0099(15) 0.0005(15) 0.0204(16)
C2 0.075(3) 0.058(2) 0.052(2) 0.0100(19) 0.005(2) 0.036(2)
C3 0.091(3) 0.055(3) 0.066(3) 0.011(2) -0.002(2) 0.037(2)
C4 0.082(3) 0.048(2) 0.076(3) 0.023(2) -0.014(3) 0.014(2)
C5 0.050(2) 0.071(3) 0.063(3) 0.030(2) 0.0042(19) 0.012(2)
C6 0.0374(18) 0.054(2) 0.0420(19) 0.0141(16) -0.0013(15) 0.0152(16)
C7 0.0396(19) 0.066(2) 0.046(2) 0.0104(18) 0.0074(15) 0.0235(18)
C8 0.046(2) 0.055(2) 0.045(2) 0.0029(17) -0.0021(16) 0.0243(17)
C9 0.067(3) 0.067(3) 0.072(3) -0.006(2) -0.003(2) 0.038(2)
C10 0.084(3) 0.054(3) 0.082(3) -0.010(2) -0.021(3) 0.035(2)
C11 0.072(3) 0.047(2) 0.085(3) 0.010(2) -0.014(3) 0.010(2)
C12 0.057(2) 0.056(3) 0.067(3) 0.013(2) 0.003(2) 0.012(2)
C13 0.0422(19) 0.045(2) 0.045(2) 0.0049(16) -0.0052(15) 0.0151(16)
C14 0.047(2) 0.0406(19) 0.0422(19) -0.0005(15) -0.0075(16) 0.0175(16)
C15 0.057(2) 0.044(2) 0.061(2) 0.0043(18) -0.008(2) 0.0132(18)
C16 0.069(3) 0.055(3) 0.066(3) 0.015(2) -0.007(2) 0.010(2)
C17 0.065(3) 0.087(3) 0.052(2) 0.017(2) 0.008(2) 0.023(2)
C18 0.069(3) 0.074(3) 0.052(2) 0.002(2) 0.004(2) 0.035(2)
C19 0.051(2) 0.052(2) 0.043(2) 0.0009(16) -0.0064(16) 0.0264(18)
C20 0.056(2) 0.0391(18) 0.046(2) 0.0022(15) 0.0007(17) 0.0296(17)
C21 0.057(2) 0.0387(19) 0.056(2) 0.0080(16) -0.0109(18) 0.0216(17)
C22 0.079(3) 0.053(2) 0.079(3) 0.016(2) -0.008(3) 0.029(2)
C23 0.073(3) 0.065(3) 0.081(3) 0.033(3) -0.005(3) 0.015(2)
C24 0.058(3) 0.088(3) 0.054(2) 0.019(2) 0.000(2) 0.020(2)
C25 0.051(2) 0.065(3) 0.053(2) 0.011(2) -0.0004(18) 0.020(2)
C26 0.0439(19) 0.044(2) 0.047(2) 0.0065(16) -0.0050(16) 0.0175(16)
N1 0.0425(17) 0.0540(19) 0.0472(18) 0.0093(14) 0.0115(14) 0.0187(15)
N2 0.060(2) 0.0473(18) 0.058(2) -0.0011(15) -0.0034(16) 0.0277(16)
Br1 0.0659(3) 0.0549(2) 0.0768(3) 0.0273(2) 0.0202(2) 0.0286(2)
Br2 0.0563(2) 0.0647(3) 0.0870(3) 0.0182(2) 0.0308(2) 0.0267(2)
Br3 0.0623(2) 0.0648(3) 0.0576(2) 0.00547(19) -0.00838(19) 0.0306(2)
Br4 0.0697(3) 0.0450(2) 0.0579(2) -0.00285(17) 0.0198(2) 0.01105(19)
Cd1 0.04359(14) 0.04164(14) 0.04732(15) 0.00595(11) 0.00787(11) 0.01863(11)

loop_
_atom_type_symbol
_atom_type_description
_atom_type_scat_dispersion_real
_atom_type_scat_dispersion_imag
_atom_type_scat_source
C C 0.0033 0.0016 'International Tables Vol C Tables 4.2.6.8 and 6.1.1.4'
H H 0.0000 0.0000 'International Tables Vol C Tables 4.2.6.8 and 6.1.1.4'
N N 0.0061 0.0033 'International Tables Vol C Tables 4.2.6.8 and 6.1.1.4'
Br Br -0.2901 2.4595 'International Tables Vol C Tables 4.2.6.8 and 6.1.1.4'
Cd Cd -0.8075 1.2024 'International Tables Vol C Tables 4.2.6.8 and 6.1.1.4'

loop_
_geom_angle_atom_site_label_1
_geom_angle_atom_site_label_2
_geom_angle_atom_site_label_3
_geom_angle
N1 C1 C2 120.7(3)
N1 C1 C6 118.2(3)
C2 C1 C6 121.1(3)
C3 C2 C1 118.7(4)
C3 C2 H2 120.7
C1 C2 H2 120.7
C2 C3 C4 122.2(4)
C2 C3 H3 118.9
C4 C3 H3 118.9
C5 C4 C3 121.0(4)
C5 C4 H4 119.5
C3 C4 H4 119.5
C4 C5 C6 119.9(4)
C4 C5 H5 120.1
C6 C5 H5 120.1
C7 C6 C1 118.7(3)
C7 C6 C5 124.2(4)
C1 C6 C5 117.1(3)
C8 C7 C6 121.9(3)
C8 C7 H7 119.1
C6 C7 H7 119.1
C7 C8 C13 118.6(3)
C7 C8 C9 123.3(4)
C13 C8 C9 118.1(4)
C10 C9 C8 120.2(4)
C10 C9 H9 119.9
C8 C9 H9 119.9
C9 C10 C11 120.6(4)
C9 C10 H10 119.7
C11 C10 H10 119.7
C12 C11 C10 121.5(4)
C12 C11 H11 119.2
C10 C11 H11 119.2
C11 C12 C13 119.0(4)
C11 C12 H12 120.5
C13 C12 H12 120.5
N1 C13 C12 121.1(4)
N1 C13 C8 118.4(3)
C12 C13 C8 120.5(3)
N2 C14 C15 121.7(3)
N2 C14 C19 118.3(3)
C15 C14 C19 120.0(4)
C16 C15 C14 119.3(4)
C16 C15 H15 120.3
C14 C15 H15 120.3
C15 C16 C17 121.4(4)
C15 C16 H16 119.3
C17 C16 H16 119.3
C18 C17 C16 120.9(4)
C18 C17 H17 119.5
C16 C17 H17 119.5
C17 C18 C19 119.5(4)
C17 C18 H18 120.2
C19 C18 H18 120.2
C20 C19 C18 122.4(3)
C20 C19 C14 118.8(3)
C18 C19 C14 118.8(4)
C21 C20 C19 122.9(3)
C21 C20 H20 118.6
C19 C20 H20 118.6
C20 C21 C22 123.0(4)
C20 C21 C26 119.0(3)
C22 C21 C26 118.0(4)
C23 C22 C21 119.8(4)
C23 C22 H22 120.1
C21 C22 H22 120.1
C22 C23 C24 121.2(4)
C22 C23 H23 119.4
C24 C23 H23 119.4
C25 C24 C23 121.2(4)
C25 C24 H24 119.4
C23 C24 H24 119.4
C24 C25 C26 119.2(4)
C24 C25 H25 120.4
C26 C25 H25 120.4
N2 C26 C25 121.3(3)
N2 C26 C21 118.1(3)
C25 C26 C21 120.6(3)
C1 N1 C13 124.2(3)
C1 N1 H1N1 118(2)
C13 N1 H1N1 118(2)
C26 N2 C14 123.0(3)
C26 N2 H1N2 117(3)
C14 N2 H1N2 120(3)
Br1 Cd1 Br2 113.903(16)
Br1 Cd1 Br4 111.089(17)
Br2 Cd1 Br4 108.151(16)
Br1 Cd1 Br3 109.602(17)
Br2 Cd1 Br3 108.484(18)
Br4 Cd1 Br3 105.217(16)

loop_
_geom_bond_atom_site_label_1
_geom_bond_atom_site_label_2
_geom_bond_distance
C1 N1 1.349(4)
C1 C2 1.409(5)
C1 C6 1.413(5)
C2 C3 1.342(6)
C2 H2 0.9300
C3 C4 1.383(7)
C3 H3 0.9300
C4 C5 1.354(6)
C4 H4 0.9300
C5 C6 1.436(5)
C5 H5 0.9300
C6 C7 1.383(5)
C7 C8 1.373(5)
C7 H7 0.9300
C8 C13 1.413(5)
C8 C9 1.417(5)
C9 C10 1.351(6)
C9 H9 0.9300
C10 C11 1.401(7)
C10 H10 0.9300
C11 C12 1.350(6)
C11 H11 0.9300
C12 C13 1.405(5)
C12 H12 0.9300
C13 N1 1.355(5)
C14 N2 1.377(5)
C14 C15 1.403(5)
C14 C19 1.414(5)
C15 C16 1.342(6)
C15 H15 0.9300
C16 C17 1.399(6)
C16 H16 0.9300
C17 C18 1.354(6)
C17 H17 0.9300
C18 C19 1.410(5)
C18 H18 0.9300
C19 C20 1.364(5)
C20 C21 1.363(5)
C20 H20 0.9300
C21 C22 1.409(6)
C21 C26 1.420(5)
C22 C23 1.361(7)
C22 H22 0.9300
C23 C24 1.395(7)
C23 H23 0.9300
C24 C25 1.346(6)
C24 H24 0.9300
C25 C26 1.402(5)
C25 H25 0.9300
C26 N2 1.368(5)
N1 H1N1 0.863(18)
N2 H1N2 0.898(19)
Br1 Cd1 2.5588(5)
Br2 Cd1 2.5764(5)
Br3 Cd1 2.6033(5)
Br4 Cd1 2.5936(4)

loop_
_geom_hbond_atom_site_label_D
_geom_hbond_atom_site_label_H
_geom_hbond_atom_site_label_A
_geom_hbond_distance_DH
_geom_hbond_distance_HA
_geom_hbond_distance_DA
_geom_hbond_angle_DHA
_geom_hbond_site_symmetry_A
N2 H1N2 Br2 0.898(19) 2.61(2) 3.480(3) 165(3) 2_566
N1 H1N1 Br4 0.863(18) 2.59(2) 3.353(3) 148(3) 2_655

loop_
_geom_torsion_atom_site_label_1
_geom_torsion_atom_site_label_2
_geom_torsion_atom_site_label_3
_geom_torsion_atom_site_label_4
_geom_torsion
N1 C1 C2 C3 -179.2(4)
C6 C1 C2 C3 0.0(5)
C1 C2 C3 C4 -0.1(6)
C2 C3 C4 C5 0.1(7)
C3 C4 C5 C6 -0.2(6)
N1 C1 C6 C7 -0.4(5)
C2 C1 C6 C7 -179.7(3)
N1 C1 C6 C5 179.2(3)
C2 C1 C6 C5 -0.1(5)
C4 C5 C6 C7 179.7(4)
C4 C5 C6 C1 0.2(5)
C1 C6 C7 C8 0.9(5)
C5 C6 C7 C8 -178.6(3)
C6 C7 C8 C13 -0.3(5)
C6 C7 C8 C9 178.4(3)
C7 C8 C9 C10 -177.8(4)
C13 C8 C9 C10 0.9(6)
C8 C9 C10 C11 -0.3(6)
C9 C10 C11 C12 -0.3(7)
C10 C11 C12 C13 0.3(6)
C11 C12 C13 N1 178.9(4)
C11 C12 C13 C8 0.3(6)
C7 C8 C13 N1 -0.7(5)
C9 C8 C13 N1 -179.6(3)
C7 C8 C13 C12 177.9(3)
C9 C8 C13 C12 -0.9(5)
N2 C14 C15 C16 178.9(3)
C19 C14 C15 C16 -2.5(5)
C14 C15 C16 C17 0.6(6)
C15 C16 C17 C18 1.8(7)
C16 C17 C18 C19 -2.1(6)
C17 C18 C19 C20 179.2(4)
C17 C18 C19 C14 0.2(5)
N2 C14 C19 C20 1.7(5)
C15 C14 C19 C20 -177.0(3)
N2 C14 C19 C18 -179.3(3)
C15 C14 C19 C18 2.1(5)
C18 C19 C20 C21 -179.9(3)
C14 C19 C20 C21 -0.9(5)
C19 C20 C21 C22 179.1(4)
C19 C20 C21 C26 -0.5(5)
C20 C21 C22 C23 -179.2(4)
C26 C21 C22 C23 0.3(6)
C21 C22 C23 C24 -0.7(7)
C22 C23 C24 C25 0.3(7)
C23 C24 C25 C26 0.6(6)
C24 C25 C26 N2 178.0(3)
C24 C25 C26 C21 -0.9(5)
C20 C21 C26 N2 1.1(5)
C22 C21 C26 N2 -178.5(3)
C20 C21 C26 C25 -179.9(3)
C22 C21 C26 C25 0.5(5)
C2 C1 N1 C13 178.6(3)
C6 C1 N1 C13 -0.7(5)
C12 C13 N1 C1 -177.4(3)
C8 C13 N1 C1 1.3(5)
C25 C26 N2 C14 -179.2(3)
C21 C26 N2 C14 -0.3(5)
C15 C14 N2 C26 177.5(3)
C19 C14 N2 C26 -1.1(5)
